data_4062192
_journal_name_full Organometallics
_journal_year 2003
_chemical_formula_sum 'C25 H16 Co2 Fe O6 Si'
_chemical_formula_weight 614.18
_space_group_IT_number 2
_symmetry_cell_setting triclinic
_symmetry_space_group_name_Hall '-P 1'
_symmetry_space_group_name_H-M 'P -1'
_cell_angle_alpha 99.881(3)
_cell_angle_beta 100.468(3)
_cell_angle_gamma 101.146(2)
_cell_formula_units_Z 2
_cell_length_a 8.2617(4)
_cell_length_b 8.3552(17)
_cell_length_c 18.4860(7)
_cell_measurement_temperature 150(1)
_cell_volume 1202.6(3)
_diffrn_ambient_temperature 150(1)
_exptl_crystal_density_diffrn 1.696
_cod_depositor_comments
;
The following automatic conversions were performed:
'_symmetry_cell_setting' value 'Triclinic' changed to 'triclinic'
according to '/home/saulius/struct/CIF-dictionaries/cif_core.dic'
dictionary named 'cif_core.dic' version 2.4.1 from 2010-06-29.

Automatic conversion script
Id: cif_fix_enum 1527 2010-12-29 10:47:43Z saulius 
;
_cod_database_code 4062192

loop_
_symmetry_equiv_pos_as_xyz
'x, y, z'
'-x, -y, -z'

loop_
_atom_site_label
_atom_site_type_symbol
_atom_site_fract_x
_atom_site_fract_y
_atom_site_fract_z
_atom_site_U_iso_or_equiv
_atom_site_adp_type
_atom_site_occupancy
_atom_site_symmetry_multiplicity
_atom_site_calc_flag
_atom_site_refinement_flags
_atom_site_disorder_assembly
_atom_site_disorder_group
Co1 Co -0.02786(7) -0.19889(7) -0.37270(3) 0.02372(17) Uani 0.979(2) 1 d PD A 1
Co2 Co -0.23592(7) -0.02126(7) -0.36573(3) 0.02236(17) Uani 0.979(2) 1 d PD A 1
Co1* Co 0.022(4) -0.277(4) -0.3629(17) 0.035(9) Uiso 0.021(2) 1 d PD A 2
Co2* Co -0.140(5) -0.057(4) -0.372(2) 0.056(12) Uiso 0.021(2) 1 d PD A 2
Fe1 Fe -0.27718(7) -0.27804(7) -0.10688(3) 0.02274(16) Uani 1 1 d . A 1
Si1 Si -0.30273(13) -0.31415(13) -0.25630(5) 0.0218(2) Uani 1 1 d . A 1
O1 O 0.2320(5) 0.0265(5) -0.4217(2) 0.0599(11) Uani 1 1 d . A 1
O2 O 0.1597(5) -0.4165(5) -0.3017(2) 0.0581(10) Uani 1 1 d . A 1
O3 O -0.2202(4) -0.4580(4) -0.50678(18) 0.0471(8) Uani 1 1 d . A 1
O4 O -0.0693(5) 0.2701(4) -0.41744(19) 0.0528(9) Uani 1 1 d . A 1
O5 O -0.5065(4) -0.2196(4) -0.49547(18) 0.0452(8) Uani 1 1 d . A 1
O6 O -0.4566(4) 0.1296(4) -0.28126(18) 0.0444(8) Uani 1 1 d . A 1
C1 C -0.1708(5) -0.3966(5) -0.1831(2) 0.0261(8) Uani 1 1 d . A 1
C2 C -0.0418(5) -0.2808(5) -0.1229(2) 0.0286(8) Uani 1 1 d . A 1
H2A H 0.0417 -0.1832 -0.1292 0.034 Uiso 1 1 calc R A 1
C3 C -0.0562(5) -0.3260(5) -0.0533(2) 0.0313(9) Uani 1 1 d . A 1
H3A H 0.0137 -0.2645 -0.0026 0.038 Uiso 1 1 calc R A 1
C4 C -0.1884(5) -0.4698(5) -0.0675(2) 0.0313(9) Uani 1 1 d . A 1
H4A H -0.2289 -0.5276 -0.0288 0.038 Uiso 1 1 calc R A 1
C5 C -0.2580(5) -0.5143(5) -0.1464(2) 0.0278(8) Uani 1 1 d . A 1
H5A H -0.3555 -0.6104 -0.1722 0.033 Uiso 1 1 calc R A 1
C6 C -0.4042(5) -0.1908(5) -0.1892(2) 0.0249(8) Uani 1 1 d . A 1
C7 C -0.2977(5) -0.0545(5) -0.1302(2) 0.0288(9) Uani 1 1 d . A 1
H7A H -0.2029 0.0321 -0.1370 0.035 Uiso 1 1 calc R A 1
C8 C -0.3459(6) -0.0654(5) -0.0605(2) 0.0324(9) Uani 1 1 d . A 1
H8A H -0.2910 0.0103 -0.0104 0.039 Uiso 1 1 calc R A 1
C9 C -0.4846(5) -0.2056(5) -0.0755(2) 0.0316(9) Uani 1 1 d . A 1
H9A H -0.5425 -0.2470 -0.0370 0.038 Uiso 1 1 calc R A 1
C10 C -0.5217(5) -0.2825(5) -0.1527(2) 0.0285(9) Uani 1 1 d . A 1
H10A H -0.6121 -0.3852 -0.1779 0.034 Uiso 1 1 calc R A 1
C11 C -0.4557(5) -0.4835(5) -0.3284(2) 0.0335(9) Uani 1 1 d . A 1
H11A H -0.5243 -0.4349 -0.3638 0.050 Uiso 1 1 calc R A 1
H11B H -0.5296 -0.5519 -0.3038 0.050 Uiso 1 1 calc R A 1
H11C H -0.3943 -0.5533 -0.3557 0.050 Uiso 1 1 calc R A 1
C12 C -0.1703(5) -0.1713(5) -0.2993(2) 0.0241(8) Uani 1 1 d . A 1
C13 C -0.0468(5) -0.0340(5) -0.2865(2) 0.0229(8) Uani 1 1 d . A 1
C14 C 0.0785(5) 0.0905(5) -0.22610(19) 0.0219(7) Uani 1 1 d . A 1
C15 C 0.0485(5) 0.2457(5) -0.1988(2) 0.0271(8) Uani 1 1 d . A 1
H15A H -0.0517 0.2745 -0.2213 0.033 Uiso 1 1 calc R A 1
C16 C 0.1633(5) 0.3584(5) -0.1391(2) 0.0296(9) Uani 1 1 d . A 1
H16A H 0.1402 0.4628 -0.1203 0.036 Uiso 1 1 calc R A 1
C17 C 0.3108(5) 0.3198(5) -0.1069(2) 0.0287(8) Uani 1 1 d . A 1
H17A H 0.3894 0.3975 -0.0661 0.034 Uiso 1 1 calc R A 1
C18 C 0.3442(5) 0.1671(5) -0.1340(2) 0.0296(9) Uani 1 1 d . A 1
H18A H 0.4460 0.1405 -0.1119 0.036 Uiso 1 1 calc R A 1
C19 C 0.2293(5) 0.0532(5) -0.1934(2) 0.0261(8) Uani 1 1 d . A 1
H19A H 0.2532 -0.0510 -0.2119 0.031 Uiso 1 1 calc R A 1
C20 C 0.1306(6) -0.0638(6) -0.4046(2) 0.0372(10) Uani 1 1 d . A 1
C21 C 0.0907(6) -0.3305(6) -0.3298(2) 0.0376(10) Uani 1 1 d . A 1
C22 C -0.1477(5) -0.3579(6) -0.4552(2) 0.0322(9) Uani 1 1 d . A 1
C23 C -0.1359(6) 0.1568(6) -0.3986(2) 0.0341(9) Uani 1 1 d . A 1
C24 C -0.4018(5) -0.1453(5) -0.4447(2) 0.0298(9) Uani 1 1 d . A 1
C25 C -0.3687(5) 0.0730(5) -0.3141(2) 0.0299(9) Uani 1 1 d . A 1

loop_
_atom_site_aniso_label
_atom_site_aniso_U_11
_atom_site_aniso_U_22
_atom_site_aniso_U_33
_atom_site_aniso_U_23
_atom_site_aniso_U_13
_atom_site_aniso_U_12
Co1 0.0229(3) 0.0283(3) 0.0192(3) 0.0016(2) 0.0054(2) 0.0067(2)
Co2 0.0232(3) 0.0240(3) 0.0200(3) 0.0069(2) 0.0029(2) 0.0056(2)
Fe1 0.0269(3) 0.0258(3) 0.0190(3) 0.0068(2) 0.0068(2) 0.0111(2)
Si1 0.0249(5) 0.0241(5) 0.0180(5) 0.0067(4) 0.0063(4) 0.0063(4)
O1 0.049(2) 0.077(3) 0.046(2) 0.0120(19) 0.0223(17) -0.012(2)
O2 0.062(2) 0.054(2) 0.053(2) -0.0027(18) -0.0111(18) 0.034(2)
O3 0.049(2) 0.045(2) 0.0348(18) -0.0056(15) -0.0013(15) 0.0030(16)
O4 0.067(2) 0.0386(19) 0.049(2) 0.0191(16) 0.0137(18) -0.0048(17)
O5 0.0400(19) 0.048(2) 0.0368(17) 0.0011(15) -0.0061(15) 0.0053(15)
O6 0.046(2) 0.047(2) 0.0469(19) 0.0077(15) 0.0155(16) 0.0231(16)
C1 0.031(2) 0.027(2) 0.0260(19) 0.0056(16) 0.0110(16) 0.0151(17)
C2 0.026(2) 0.035(2) 0.030(2) 0.0111(17) 0.0080(16) 0.0137(17)
C3 0.029(2) 0.041(2) 0.027(2) 0.0100(18) 0.0041(16) 0.0164(19)
C4 0.038(2) 0.038(2) 0.028(2) 0.0162(18) 0.0116(17) 0.0204(19)
C5 0.035(2) 0.026(2) 0.029(2) 0.0103(16) 0.0128(17) 0.0138(17)
C6 0.0232(19) 0.029(2) 0.0278(19) 0.0114(16) 0.0071(15) 0.0115(16)
C7 0.035(2) 0.029(2) 0.027(2) 0.0089(17) 0.0098(17) 0.0131(18)
C8 0.042(2) 0.032(2) 0.028(2) 0.0036(17) 0.0101(18) 0.0200(19)
C9 0.035(2) 0.039(2) 0.034(2) 0.0172(18) 0.0206(18) 0.0184(19)
C10 0.025(2) 0.040(2) 0.028(2) 0.0155(18) 0.0111(16) 0.0126(17)
C11 0.034(2) 0.033(2) 0.030(2) 0.0070(17) 0.0059(17) -0.0012(18)
C12 0.027(2) 0.028(2) 0.0204(17) 0.0061(15) 0.0066(15) 0.0110(16)
C13 0.0228(19) 0.0248(19) 0.0223(18) 0.0072(15) 0.0038(14) 0.0076(15)
C14 0.0237(19) 0.0243(19) 0.0189(17) 0.0064(14) 0.0070(14) 0.0044(15)
C15 0.028(2) 0.030(2) 0.0247(19) 0.0059(16) 0.0064(16) 0.0090(17)
C16 0.033(2) 0.025(2) 0.030(2) 0.0034(16) 0.0083(17) 0.0062(17)
C17 0.030(2) 0.029(2) 0.0236(19) 0.0011(16) 0.0036(16) 0.0045(17)
C18 0.023(2) 0.035(2) 0.029(2) 0.0035(17) 0.0014(16) 0.0094(17)
C19 0.024(2) 0.029(2) 0.0259(19) 0.0044(16) 0.0056(15) 0.0093(16)
C20 0.034(2) 0.048(3) 0.024(2) -0.0015(19) 0.0070(18) 0.005(2)
C21 0.034(2) 0.038(3) 0.036(2) -0.006(2) 0.0000(19) 0.016(2)
C22 0.031(2) 0.039(2) 0.028(2) 0.0068(19) 0.0073(17) 0.0089(19)
C23 0.043(3) 0.037(2) 0.024(2) 0.0091(18) 0.0064(18) 0.012(2)
C24 0.029(2) 0.033(2) 0.028(2) 0.0105(18) 0.0051(17) 0.0071(18)
C25 0.032(2) 0.029(2) 0.027(2) 0.0088(17) 0.0018(17) 0.0062(18)

loop_
_geom_bond_atom_site_label_1
_geom_bond_atom_site_label_2
_geom_bond_distance
_geom_bond_site_symmetry_2
_geom_bond_publ_flag
Co1 C21 1.798(5) . ?
Co1 C20 1.809(5) . ?
Co1 C22 1.821(4) . ?
Co1 C12 1.964(4) . ?
Co1 C13 1.971(4) . ?
Co1 Co2 2.4850(8) . ?
Co2 C25 1.787(4) . ?
Co2 C23 1.812(4) . ?
Co2 C24 1.813(4) . ?
Co2 C13 1.971(4) . ?
Co2 C12 1.981(4) . ?
Co1* Co2* 2.485(3) . ?
Fe1 C6 2.010(4) . ?
Fe1 C1 2.012(4) . ?
Fe1 C7 2.019(4) . ?
Fe1 C2 2.023(4) . ?
Fe1 C5 2.031(4) . ?
Fe1 C10 2.034(4) . ?
Fe1 C3 2.059(4) . ?
Fe1 C8 2.063(4) . ?
Fe1 C9 2.069(4) . ?
Fe1 C4 2.072(4) . ?
Fe1 Si1 2.6913(11) . ?
Si1 C12 1.841(4) . ?
Si1 C11 1.851(4) . ?
Si1 C1 1.889(4) . ?
Si1 C6 1.892(4) . ?
O1 C20 1.142(5) . ?
O2 C21 1.135(5) . ?
O3 C22 1.137(5) . ?
O4 C23 1.141(5) . ?
O5 C24 1.145(5) . ?
O6 C25 1.146(5) . ?
C1 C5 1.443(5) . ?
C1 C2 1.454(6) . ?
C2 C3 1.421(5) . ?
C3 C4 1.409(6) . ?
C4 C5 1.422(6) . ?
C6 C7 1.448(6) . ?
C6 C10 1.453(5) . ?
C7 C8 1.429(5) . ?
C8 C9 1.420(6) . ?
C9 C10 1.412(6) . ?
C12 C13 1.334(5) . ?
C13 C14 1.471(5) . ?
C14 C15 1.394(5) . ?
C14 C19 1.399(5) . ?
C15 C16 1.386(6) . ?
C16 C17 1.378(6) . ?
C17 C18 1.386(6) . ?
C18 C19 1.388(6) . ?
